data_7251833
loop_
_publ_author_name
'Gerasimova, Daria P.'
'Zakharychev, Dmitry V.'
'Saifina, Alina F.'
'Fayzullin, Robert R.'
'Lodochnikova, Olga A.'

_publ_section_title
;
 Solvent-controlled stereoselective supramolecular synthesis: a case of
 diastereomeric dimers of 16-S-dihydrosteviol
;
_journal_issue 18
_journal_name_full CrystEngComm
_journal_page_first 2995
_journal_page_last 3007
_journal_paper_doi 10.1039/D6CE00081A
_journal_volume 28
_journal_year 2026
_chemical_absolute_configuration rmad
_chemical_formula_moiety 'C20 H32 O3'
_chemical_formula_sum 'C20 H32 O3'
_chemical_formula_weight 320.45
_space_group_crystal_system orthorhombic
_space_group_IT_number 19
_space_group_name_Hall 'P 2ac 2ab'
_space_group_name_H-M_alt 'P 21 21 21'
_atom_sites_solution_hydrogens mixed
_audit_creation_date 2024-11-08
_audit_creation_method
;
Olex2 1.5
(compiled 2024.02.16 svn.r378c4104 for OlexSys, GUI svn.r6928)
;
_audit_update_record
;
2025-08-29 deposited with the CCDC.	2026-03-27 downloaded from the CCDC.
;
_cell_angle_alpha 90
_cell_angle_beta 90
_cell_angle_gamma 90
_cell_formula_units_Z 8
_cell_length_a 12.0811(7)
_cell_length_b 14.7248(8)
_cell_length_c 20.1145(11)
_cell_measurement_reflns_used 9871
_cell_measurement_temperature 100(2)
_cell_measurement_theta_max 30.02
_cell_measurement_theta_min 2.18
_cell_volume 3578.2(3)
_computing_cell_refinement 'SAINT V8.35A (?, 2016)'
_computing_data_reduction 'SAINT V8.35A (?, 2016)'
_computing_molecular_graphics 'Olex2 1.5 (Dolomanov et al., 2009)'
_computing_publication_material 'Olex2 1.5 (Dolomanov et al., 2009)'
_computing_structure_refinement 'XL  (Sheldrick, 2008)'
_computing_structure_solution 'SHELXT 2014/4 (Sheldrick, 2014)'
_diffrn_ambient_temperature 100.00
_diffrn_measured_fraction_theta_full 0.999
_diffrn_measured_fraction_theta_max 1.000
_diffrn_measurement_device_type 'Bruker APEX-II CCD'
_diffrn_measurement_method '\f and \w scans'
_diffrn_radiation_probe x-ray
_diffrn_radiation_type MoK\a
_diffrn_radiation_wavelength 0.71073
_diffrn_reflns_av_R_equivalents 0.0641
_diffrn_reflns_av_unetI/netI 0.0603
_diffrn_reflns_Laue_measured_fraction_full 0.999
_diffrn_reflns_Laue_measured_fraction_max 1.000
_diffrn_reflns_limit_h_max 15
_diffrn_reflns_limit_h_min -15
_diffrn_reflns_limit_k_max 18
_diffrn_reflns_limit_k_min -17
_diffrn_reflns_limit_l_max 25
_diffrn_reflns_limit_l_min -25
_diffrn_reflns_number 39180
_diffrn_reflns_point_group_measured_fraction_full 0.999
_diffrn_reflns_point_group_measured_fraction_max 0.999
_diffrn_reflns_theta_full 25.242
_diffrn_reflns_theta_max 26.999
_diffrn_reflns_theta_min 1.966
_diffrn_source_current 1.4
_diffrn_source_power 0.07
_diffrn_source_voltage 50.0
_diffrn_standards_number 0
_exptl_absorpt_coefficient_mu 0.078
_exptl_absorpt_correction_T_max 0.7463
_exptl_absorpt_correction_T_min 0.5785
_exptl_absorpt_correction_type multi-scan
_exptl_absorpt_process_details
;
SADABS-2014/5 (Bruker,2014/5) was used for absorption correction.
wR2(int) was 0.1562 before and 0.0673 after correction.
The Ratio of minimum to maximum transmission is 0.7752.
The \l/2 correction factor is 0.00150.
;
_exptl_crystal_colour colourless
_exptl_crystal_colour_primary colourless
_exptl_crystal_density_diffrn 1.190
_exptl_crystal_description prism
_exptl_crystal_F_000 1408
_exptl_crystal_size_max 0.484
_exptl_crystal_size_mid 0.322
_exptl_crystal_size_min 0.091
_refine_diff_density_max 0.324
_refine_diff_density_min -0.229
_refine_diff_density_rms 0.051
_refine_ls_abs_structure_details
;
 Flack x determined using 2399 quotients [(I+)-(I-)]/[(I+)+(I-)]
 (Parsons, Flack and Wagner, Acta Cryst. B69 (2013) 249-259).
;
_refine_ls_abs_structure_Flack -1.0(5)
_refine_ls_extinction_method none
_refine_ls_goodness_of_fit_ref 1.046
_refine_ls_hydrogen_treatment mixed
_refine_ls_matrix_type full
_refine_ls_number_parameters 437
_refine_ls_number_reflns 7818
_refine_ls_number_restraints 0
_refine_ls_restrained_S_all 1.046
_refine_ls_R_factor_all 0.0693
_refine_ls_R_factor_gt 0.0521
_refine_ls_shift/su_max 0.000
_refine_ls_shift/su_mean 0.000
_refine_ls_structure_factor_coef Fsqd
_refine_ls_weighting_details 'w=1/[\s^2^(Fo^2^)+(0.0396P)^2^+2.1850P] where P=(Fo^2^+2Fc^2^)/3'
_refine_ls_weighting_scheme calc
_refine_ls_wR_factor_gt 0.1146
_refine_ls_wR_factor_ref 0.1212
_reflns_Friedel_coverage 0.796
_reflns_Friedel_fraction_full 0.999
_reflns_Friedel_fraction_max 0.999
_reflns_number_gt 6467
_reflns_number_total 7818
_reflns_threshold_expression 'I > 2\s(I)'
_cod_data_source_file d6ce00081a2.cif
_cod_data_source_block dp2_fin_a
_cod_depositor_comments 'Adding full bibliography for 7251832--7251835.cif.'
_cod_database_code 7251833
_shelx_shelxl_version_number 2019/1
_shelx_space_group_comment
;
The symmetry employed for this shelxl refinement is uniquely defined
by the following loop, which should always be used as a source of
symmetry information in preference to the above space-group names.
They are only intended as comments.
;
_shelx_estimated_absorpt_t_max 0.993
_shelx_estimated_absorpt_t_min 0.963
_olex2_refinement_description
;
1. Fixed Uiso
 At 1.2 times of:
  All C(H) groups, All C(H,H) groups
 At 1.5 times of:
  All C(H,H,H) groups
2.a Ternary CH refined with riding coordinates:
 C5A(H5A), C16A(H16A), C9A(H9A), C5B(H5B), C9B(H9B), C16B(H16B)
2.b Secondary CH2 refined with riding coordinates:
 C14A(H14C,H14D), C14B(H14A,H14B), C15B(H15A,H15B), C11A(H11C,H11D), C7B(H7BA,
 H7BB), C11B(H11A,H11B), C1B(H1BA,H1BB), C7A(H7AA,H7AB), C6B(H6BA,H6BB),
 C6A(H6AA,H6AB), C12A(H12C,H12D), C1A(H1AA,H1AB), C15A(H15C,H15D), C3B(H3BA,
 H3BB), C12B(H12A,H12B), C2A(H2AA,H2AB), C3A(H3AA,H3AB), C2B(H2BA,H2BB)
2.c Idealised Me refined as rotating group:
 C20B(H20A,H20B,H20C), C20A(H20D,H20E,H20F), C18B(H18A,H18B,H18C), C18A(H18D,
 H18E,H18F), C17A(H17D,H17E,H17F), C17B(H17A,H17B,H17C)
;
_olex2_submission_special_instructions 'No special instructions were received'

loop_
_space_group_symop_operation_xyz
'x, y, z'
'-x+1/2, -y, z+1/2'
'-x, y+1/2, -z+1/2'
'x+1/2, -y+1/2, -z'

loop_
_atom_site_label
_atom_site_type_symbol
_atom_site_fract_x
_atom_site_fract_y
_atom_site_fract_z
_atom_site_U_iso_or_equiv
_atom_site_adp_type
_atom_site_occupancy
_atom_site_site_symmetry_order
_atom_site_calc_flag
_atom_site_refinement_flags_posn
_atom_site_refinement_flags_adp
_atom_site_refinement_flags_occupancy
_atom_site_disorder_assembly
_atom_site_disorder_group
O1B O 0.70999(19) 0.31117(15) 0.86957(13) 0.0228(5) Uani 1 1 d . . . . .
O2A O 0.51492(19) 0.55235(16) 0.56642(13) 0.0273(6) Uani 1 1 d . . . . .
O3B O 0.73014(19) 0.41237(19) 0.51059(13) 0.0256(6) Uani 1 1 d . . . . .
O1A O 0.5323(2) 0.40180(18) 0.56188(14) 0.0286(6) Uani 1 1 d . . . . .
O2B O 0.72531(19) 0.44029(16) 0.92528(13) 0.0273(6) Uani 1 1 d . . . . .
O3A O 0.50646(18) 0.25924(18) 0.91542(12) 0.0240(5) Uani 1 1 d . . . . .
C20B C 0.7643(3) 0.4724(2) 0.74961(18) 0.0201(7) Uani 1 1 d . . . . .
H20A H 0.740630 0.500356 0.791472 0.030 Uiso 1 1 calc R U . . .
H20B H 0.723724 0.415502 0.742806 0.030 Uiso 1 1 calc R U . . .
H20C H 0.748951 0.513947 0.712693 0.030 Uiso 1 1 calc R U . . .
C8A C 0.3231(3) 0.2849(2) 0.76791(17) 0.0194(7) Uani 1 1 d . . . . .
C14A C 0.4370(3) 0.2662(2) 0.79917(17) 0.0204(7) Uani 1 1 d . . . . .
H14C H 0.460079 0.202409 0.792071 0.024 Uiso 1 1 calc R U . . .
H14D H 0.494219 0.307228 0.780766 0.024 Uiso 1 1 calc R U . . .
C19B C 0.7667(3) 0.3820(2) 0.89086(17) 0.0194(7) Uani 1 1 d . . . . .
C5A C 0.3250(3) 0.3998(2) 0.64483(17) 0.0207(7) Uani 1 1 d . . . . .
H5A H 0.242836 0.392005 0.643236 0.025 Uiso 1 1 calc R U . . .
C14B C 0.7990(3) 0.3489(2) 0.61437(17) 0.0192(7) Uani 1 1 d . . . . .
H14A H 0.774097 0.288308 0.599093 0.023 Uiso 1 1 calc R U . . .
H14B H 0.742765 0.374961 0.644628 0.023 Uiso 1 1 calc R U . . .
C8B C 0.9140(3) 0.3441(2) 0.64780(17) 0.0185(7) Uani 1 1 d . . . . .
C19A C 0.4749(3) 0.4771(2) 0.57068(17) 0.0223(7) Uani 1 1 d . . . . .
C20A C 0.4697(3) 0.4691(2) 0.72386(18) 0.0221(7) Uani 1 1 d . . . . .
H20D H 0.492821 0.518111 0.693952 0.033 Uiso 1 1 calc R U . . .
H20E H 0.513856 0.414654 0.714796 0.033 Uiso 1 1 calc R U . . .
H20F H 0.480989 0.488024 0.770073 0.033 Uiso 1 1 calc R U . . .
C16A C 0.3098(3) 0.2297(2) 0.88559(17) 0.0220(7) Uani 1 1 d . . . . .
H16A H 0.332787 0.164933 0.891298 0.026 Uiso 1 1 calc R U . . .
C4B C 0.8897(3) 0.3779(2) 0.87167(17) 0.0203(7) Uani 1 1 d . . . . .
C15B C 0.9899(3) 0.3309(2) 0.58591(17) 0.0228(7) Uani 1 1 d . . . . .
H15A H 1.059337 0.365735 0.591325 0.027 Uiso 1 1 calc R U . . .
H15B H 1.008802 0.265884 0.580409 0.027 Uiso 1 1 calc R U . . .
C13A C 0.4164(2) 0.2854(2) 0.87212(18) 0.0207(7) Uani 1 1 d . . . . .
C11A C 0.3069(3) 0.4264(2) 0.83999(18) 0.0225(7) Uani 1 1 d . . . . .
H11C H 0.317394 0.492904 0.836743 0.027 Uiso 1 1 calc R U . . .
H11D H 0.236614 0.415773 0.864123 0.027 Uiso 1 1 calc R U . . .
C7B C 0.9277(3) 0.2652(2) 0.69628(17) 0.0223(7) Uani 1 1 d . . . . .
H7BA H 0.896942 0.209544 0.675699 0.027 Uiso 1 1 calc R U . . .
H7BB H 1.007664 0.254797 0.703906 0.027 Uiso 1 1 calc R U . . .
C13B C 0.8230(3) 0.4118(2) 0.55613(17) 0.0203(7) Uani 1 1 d . . . . .
C4A C 0.3513(3) 0.4582(2) 0.58186(19) 0.0229(7) Uani 1 1 d . . . . .
C10A C 0.3456(2) 0.4478(2) 0.71238(18) 0.0202(7) Uani 1 1 d . . . . .
C9A C 0.2944(3) 0.3880(2) 0.76883(18) 0.0206(7) Uani 1 1 d . . . . .
H9A H 0.212974 0.389993 0.760181 0.025 Uiso 1 1 calc R U . . .
C11B C 0.9368(3) 0.5138(2) 0.63269(18) 0.0220(7) Uani 1 1 d . . . . .
H11A H 0.928280 0.571169 0.657816 0.026 Uiso 1 1 calc R U . . .
H11B H 1.007830 0.517149 0.608297 0.026 Uiso 1 1 calc R U . . .
C10B C 0.8890(2) 0.4525(2) 0.75253(17) 0.0184(7) Uani 1 1 d . . . . .
C5B C 0.9142(2) 0.3670(2) 0.79616(17) 0.0181(7) Uani 1 1 d . . . . .
H5B H 0.996576 0.360905 0.793967 0.022 Uiso 1 1 calc R U . . .
C1B C 0.9482(3) 0.5349(2) 0.78417(18) 0.0259(8) Uani 1 1 d . . . . .
H1BA H 1.029064 0.527164 0.778715 0.031 Uiso 1 1 calc R U . . .
H1BB H 0.926350 0.590442 0.759732 0.031 Uiso 1 1 calc R U . . .
C7A C 0.3090(3) 0.2471(2) 0.69829(17) 0.0219(7) Uani 1 1 d . . . . .
H7AA H 0.229148 0.245309 0.687404 0.026 Uiso 1 1 calc R U . . .
H7AB H 0.337007 0.183886 0.697405 0.026 Uiso 1 1 calc R U . . .
C18B C 0.9377(3) 0.2955(3) 0.90955(18) 0.0255(8) Uani 1 1 d . . . . .
H18A H 0.938266 0.308492 0.957335 0.038 Uiso 1 1 calc R U . . .
H18B H 1.013467 0.283937 0.894352 0.038 Uiso 1 1 calc R U . . .
H18C H 0.891794 0.241929 0.900974 0.038 Uiso 1 1 calc R U . . .
C9B C 0.9436(3) 0.4345(2) 0.68296(17) 0.0199(7) Uani 1 1 d . . . . .
H9B H 1.024372 0.428911 0.692924 0.024 Uiso 1 1 calc R U . . .
C18A C 0.3113(3) 0.4086(3) 0.51821(19) 0.0294(8) Uani 1 1 d . . . . .
H18D H 0.233715 0.390523 0.523679 0.044 Uiso 1 1 calc R U . . .
H18E H 0.356823 0.354477 0.510775 0.044 Uiso 1 1 calc R U . . .
H18F H 0.317911 0.449453 0.479956 0.044 Uiso 1 1 calc R U . . .
C16B C 0.9250(3) 0.3655(2) 0.52454(17) 0.0235(7) Uani 1 1 d . . . . .
H16B H 0.897080 0.310448 0.500717 0.028 Uiso 1 1 calc R U . . .
C6B C 0.8714(3) 0.2803(2) 0.76301(17) 0.0193(7) Uani 1 1 d . . . . .
H6BA H 0.885836 0.227656 0.792393 0.023 Uiso 1 1 calc R U . . .
H6BB H 0.790404 0.285041 0.756382 0.023 Uiso 1 1 calc R U . . .
C6A C 0.3695(3) 0.3023(2) 0.64489(18) 0.0218(7) Uani 1 1 d . . . . .
H6AA H 0.357579 0.274242 0.600723 0.026 Uiso 1 1 calc R U . . .
H6AB H 0.449941 0.302624 0.654142 0.026 Uiso 1 1 calc R U . . .
C12A C 0.4022(3) 0.3869(2) 0.88189(18) 0.0234(8) Uani 1 1 d . . . . .
H12C H 0.471982 0.417969 0.869674 0.028 Uiso 1 1 calc R U . . .
H12D H 0.387661 0.399276 0.929468 0.028 Uiso 1 1 calc R U . . .
C1A C 0.2802(3) 0.5380(2) 0.7120(2) 0.0275(8) Uani 1 1 d . . . . .
H1AA H 0.200018 0.524221 0.712643 0.033 Uiso 1 1 calc R U . . .
H1AB H 0.297853 0.572242 0.753014 0.033 Uiso 1 1 calc R U . . .
C15A C 0.2465(3) 0.2359(2) 0.81900(17) 0.0214(7) Uani 1 1 d . . . . .
H15C H 0.177042 0.270556 0.824976 0.026 Uiso 1 1 calc R U . . .
H15D H 0.227630 0.174286 0.802858 0.026 Uiso 1 1 calc R U . . .
C17A C 0.2442(3) 0.2559(3) 0.94723(18) 0.0263(8) Uani 1 1 d . . . . .
H17D H 0.213414 0.316987 0.941421 0.040 Uiso 1 1 calc R U . . .
H17E H 0.293141 0.255260 0.986088 0.040 Uiso 1 1 calc R U . . .
H17F H 0.183822 0.212431 0.953902 0.040 Uiso 1 1 calc R U . . .
C3B C 0.9491(3) 0.4634(3) 0.89718(18) 0.0269(8) Uani 1 1 d . . . . .
H3BA H 0.928098 0.473594 0.944167 0.032 Uiso 1 1 calc R U . . .
H3BB H 1.030029 0.452842 0.895821 0.032 Uiso 1 1 calc R U . . .
C12B C 0.8422(3) 0.5074(2) 0.58162(19) 0.0222(7) Uani 1 1 d . . . . .
H12A H 0.773159 0.529929 0.602350 0.027 Uiso 1 1 calc R U . . .
H12B H 0.859532 0.547494 0.543494 0.027 Uiso 1 1 calc R U . . .
C2A C 0.3052(3) 0.5978(2) 0.6520(2) 0.0291(9) Uani 1 1 d . . . . .
H2AA H 0.256574 0.651878 0.653208 0.035 Uiso 1 1 calc R U . . .
H2AB H 0.382844 0.619002 0.654638 0.035 Uiso 1 1 calc R U . . .
C3A C 0.2881(3) 0.5482(2) 0.5873(2) 0.0290(8) Uani 1 1 d . . . . .
H3AA H 0.311359 0.588292 0.550348 0.035 Uiso 1 1 calc R U . . .
H3AB H 0.208025 0.535860 0.581741 0.035 Uiso 1 1 calc R U . . .
C2B C 0.9229(3) 0.5484(2) 0.85766(19) 0.0286(8) Uani 1 1 d . . . . .
H2BA H 0.967204 0.599738 0.874973 0.034 Uiso 1 1 calc R U . . .
H2BB H 0.843612 0.563744 0.863161 0.034 Uiso 1 1 calc R U . . .
C17B C 0.9901(3) 0.4199(3) 0.47439(19) 0.0317(9) Uani 1 1 d . . . . .
H17A H 0.940981 0.439182 0.438274 0.048 Uiso 1 1 calc R U . . .
H17B H 1.049891 0.382397 0.456251 0.048 Uiso 1 1 calc R U . . .
H17C H 1.021716 0.473574 0.496108 0.048 Uiso 1 1 calc R U . . .
H3A H 0.509(4) 0.200(3) 0.916(2) 0.044(13) Uiso 1 1 d . . . . .
H3B H 0.739(4) 0.456(3) 0.486(2) 0.044(14) Uiso 1 1 d . . . . .
H1A H 0.602(5) 0.414(4) 0.547(3) 0.079(18) Uiso 1 1 d . . . . .
H1B H 0.645(5) 0.307(4) 0.890(3) 0.068(17) Uiso 1 1 d . . . . .

loop_
_atom_site_aniso_label
_atom_site_aniso_U_11
_atom_site_aniso_U_22
_atom_site_aniso_U_33
_atom_site_aniso_U_23
_atom_site_aniso_U_13
_atom_site_aniso_U_12
O1B 0.0128(11) 0.0220(12) 0.0336(15) -0.0033(10) 0.0048(10) -0.0036(9)
O2A 0.0198(12) 0.0282(13) 0.0337(15) 0.0023(11) 0.0046(11) -0.0053(10)
O3B 0.0124(11) 0.0352(14) 0.0293(15) 0.0086(12) -0.0031(10) -0.0013(10)
O1A 0.0139(12) 0.0322(14) 0.0397(16) 0.0071(12) 0.0041(11) 0.0003(10)
O2B 0.0175(12) 0.0293(13) 0.0351(15) -0.0103(11) 0.0050(11) -0.0021(10)
O3A 0.0109(11) 0.0336(14) 0.0276(14) 0.0030(11) -0.0012(10) 0.0019(10)
C20B 0.0141(15) 0.0177(15) 0.0284(19) 0.0009(13) 0.0018(14) 0.0008(13)
C8A 0.0116(14) 0.0213(16) 0.0254(19) 0.0028(14) 0.0011(14) -0.0018(13)
C14A 0.0137(15) 0.0170(16) 0.0304(19) 0.0032(14) 0.0013(14) -0.0004(12)
C19B 0.0158(15) 0.0242(16) 0.0182(17) 0.0012(14) 0.0004(13) -0.0008(13)
C5A 0.0086(14) 0.0257(17) 0.0279(19) 0.0050(15) -0.0001(14) -0.0020(13)
C14B 0.0130(15) 0.0190(15) 0.0254(19) 0.0015(13) 0.0013(14) 0.0000(12)
C8B 0.0106(15) 0.0232(16) 0.0215(18) 0.0010(14) 0.0022(13) 0.0022(12)
C19A 0.0160(15) 0.0305(19) 0.0203(19) 0.0052(15) -0.0017(14) -0.0018(14)
C20A 0.0159(16) 0.0230(17) 0.0274(19) 0.0011(14) 0.0008(14) -0.0036(13)
C16A 0.0127(15) 0.0243(17) 0.029(2) 0.0041(15) 0.0022(14) 0.0008(13)
C4B 0.0111(15) 0.0246(17) 0.0252(19) 0.0005(14) -0.0021(13) -0.0016(13)
C15B 0.0144(15) 0.0288(17) 0.0250(19) 0.0042(14) 0.0021(14) 0.0049(13)
C13A 0.0090(14) 0.0241(17) 0.029(2) 0.0029(14) -0.0003(13) 0.0004(13)
C11A 0.0146(16) 0.0204(16) 0.033(2) -0.0004(14) 0.0043(14) 0.0014(13)
C7B 0.0170(16) 0.0238(17) 0.0262(19) -0.0006(15) 0.0013(14) 0.0038(13)
C13B 0.0110(15) 0.0283(17) 0.0216(18) 0.0039(14) -0.0026(13) 0.0009(13)
C4A 0.0130(15) 0.0261(17) 0.030(2) 0.0052(15) -0.0012(14) -0.0023(13)
C10A 0.0106(14) 0.0204(16) 0.030(2) 0.0033(14) 0.0011(14) -0.0004(12)
C9A 0.0082(14) 0.0203(16) 0.033(2) 0.0017(14) 0.0006(14) -0.0001(12)
C11B 0.0160(15) 0.0211(16) 0.029(2) 0.0027(14) 0.0018(15) -0.0017(13)
C10B 0.0129(15) 0.0167(15) 0.0255(19) 0.0003(13) 0.0007(13) -0.0018(12)
C5B 0.0064(14) 0.0229(16) 0.0251(18) 0.0018(14) -0.0004(13) 0.0002(12)
C1B 0.0194(17) 0.0286(19) 0.030(2) 0.0002(16) 0.0004(15) -0.0062(14)
C7A 0.0188(16) 0.0184(16) 0.029(2) 0.0008(14) -0.0008(14) -0.0018(13)
C18B 0.0141(15) 0.039(2) 0.0232(19) 0.0036(16) 0.0016(14) 0.0027(15)
C9B 0.0092(14) 0.0235(17) 0.0269(19) 0.0038(14) 0.0011(13) -0.0007(12)
C18A 0.0193(18) 0.038(2) 0.031(2) 0.0086(17) -0.0038(15) -0.0058(16)
C16B 0.0164(17) 0.0322(19) 0.0218(19) 0.0025(15) 0.0029(14) 0.0030(14)
C6B 0.0143(15) 0.0181(16) 0.025(2) 0.0027(14) 0.0006(13) 0.0024(12)
C6A 0.0196(16) 0.0232(17) 0.0228(19) -0.0006(15) 0.0012(14) -0.0017(13)
C12A 0.0181(16) 0.0248(17) 0.027(2) -0.0029(14) 0.0024(15) -0.0039(14)
C1A 0.0196(17) 0.0205(17) 0.042(2) 0.0028(15) 0.0064(16) 0.0017(14)
C15A 0.0159(16) 0.0223(16) 0.0258(19) -0.0007(14) 0.0015(14) -0.0033(13)
C17A 0.0169(16) 0.036(2) 0.026(2) 0.0046(16) -0.0005(14) 0.0027(15)
C3B 0.0179(16) 0.038(2) 0.025(2) -0.0056(16) 0.0000(14) -0.0072(15)
C12B 0.0170(16) 0.0215(16) 0.028(2) 0.0073(14) -0.0006(15) 0.0017(13)
C2A 0.0181(17) 0.0230(17) 0.046(2) 0.0100(17) 0.0072(16) 0.0059(14)
C3A 0.0143(16) 0.0346(19) 0.038(2) 0.0136(17) -0.0002(16) 0.0026(14)
C2B 0.0247(18) 0.0280(18) 0.033(2) -0.0070(16) 0.0019(16) -0.0125(15)
C17B 0.0206(18) 0.046(2) 0.029(2) 0.0063(17) 0.0013(16) 0.0045(16)

loop_
_atom_type_symbol
_atom_type_description
_atom_type_scat_dispersion_real
_atom_type_scat_dispersion_imag
_atom_type_scat_source
C C 0.0033 0.0016 'International Tables Vol C Tables 4.2.6.8 and 6.1.1.4'
H H 0.0000 0.0000 'International Tables Vol C Tables 4.2.6.8 and 6.1.1.4'
O O 0.0106 0.0060 'International Tables Vol C Tables 4.2.6.8 and 6.1.1.4'

loop_
_geom_angle_atom_site_label_1
_geom_angle_atom_site_label_2
_geom_angle_atom_site_label_3
_geom_angle
_geom_angle_site_symmetry_1
_geom_angle_site_symmetry_3
_geom_angle_publ_flag
C19B O1B H1B 112(3) . . ?
C13B O3B H3B 106(3) . . ?
C19A O1A H1A 112(4) . . ?
C13A O3A H3A 108(3) . . ?
H20A C20B H20B 109.5 . . ?
H20A C20B H20C 109.5 . . ?
H20B C20B H20C 109.5 . . ?
C10B C20B H20A 109.5 . . ?
C10B C20B H20B 109.5 . . ?
C10B C20B H20C 109.5 . . ?
C14A C8A C9A 111.6(3) . . ?
C14A C8A C15A 100.3(3) . . ?
C9A C8A C15A 108.1(3) . . ?
C7A C8A C14A 114.3(3) . . ?
C7A C8A C9A 110.1(3) . . ?
C7A C8A C15A 111.8(3) . . ?
C8A C14A H14C 111.3 . . ?
C8A C14A H14D 111.3 . . ?
H14C C14A H14D 109.2 . . ?
C13A C14A C8A 102.5(3) . . ?
C13A C14A H14C 111.3 . . ?
C13A C14A H14D 111.3 . . ?
O1B C19B C4B 113.0(3) . . ?
O2B C19B O1B 122.1(3) . . ?
O2B C19B C4B 124.8(3) . . ?
C4A C5A H5A 103.9 . . ?
C10A C5A H5A 103.9 . . ?
C10A C5A C4A 115.3(3) . . ?
C6A C5A H5A 103.9 . . ?
C6A C5A C4A 116.4(3) . . ?
C6A C5A C10A 111.7(3) . . ?
H14A C14B H14B 109.4 . . ?
C8B C14B H14A 111.6 . . ?
C8B C14B H14B 111.6 . . ?
C13B C14B H14A 111.6 . . ?
C13B C14B H14B 111.6 . . ?
C13B C14B C8B 101.1(2) . . ?
C14B C8B C15B 100.8(3) . . ?
C14B C8B C9B 111.5(3) . . ?
C7B C8B C14B 114.2(3) . . ?
C7B C8B C15B 110.6(3) . . ?
C7B C8B C9B 109.7(3) . . ?
C9B C8B C15B 109.7(3) . . ?
O2A C19A O1A 123.3(3) . . ?
O2A C19A C4A 124.4(3) . . ?
O1A C19A C4A 112.2(3) . . ?
H20D C20A H20E 109.5 . . ?
H20D C20A H20F 109.5 . . ?
H20E C20A H20F 109.5 . . ?
C10A C20A H20D 109.5 . . ?
C10A C20A H20E 109.5 . . ?
C10A C20A H20F 109.5 . . ?
C13A C16A H16A 107.1 . . ?
C15A C16A H16A 107.1 . . ?
C15A C16A C13A 103.2(3) . . ?
C17A C16A H16A 107.1 . . ?
C17A C16A C13A 116.2(3) . . ?
C17A C16A C15A 115.7(3) . . ?
C19B C4B C5B 115.7(3) . . ?
C19B C4B C18B 105.6(3) . . ?
C19B C4B C3B 109.6(3) . . ?
C18B C4B C5B 109.2(3) . . ?
C3B C4B C5B 108.7(3) . . ?
C3B C4B C18B 107.7(3) . . ?
C8B C15B H15A 110.2 . . ?
C8B C15B H15B 110.2 . . ?
H15A C15B H15B 108.5 . . ?
C16B C15B C8B 107.4(3) . . ?
C16B C15B H15A 110.2 . . ?
C16B C15B H15B 110.2 . . ?
O3A C13A C14A 114.3(3) . . ?
O3A C13A C16A 112.3(3) . . ?
O3A C13A C12A 105.6(3) . . ?
C14A C13A C16A 101.9(3) . . ?
C14A C13A C12A 109.1(3) . . ?
C12A C13A C16A 113.8(3) . . ?
H11C C11A H11D 107.4 . . ?
C9A C11A H11C 108.2 . . ?
C9A C11A H11D 108.2 . . ?
C12A C11A H11C 108.2 . . ?
C12A C11A H11D 108.2 . . ?
C12A C11A C9A 116.2(3) . . ?
C8B C7B H7BA 108.8 . . ?
C8B C7B H7BB 108.8 . . ?
H7BA C7B H7BB 107.7 . . ?
C6B C7B C8B 113.8(3) . . ?
C6B C7B H7BA 108.8 . . ?
C6B C7B H7BB 108.8 . . ?
O3B C13B C14B 110.1(3) . . ?
O3B C13B C16B 111.1(3) . . ?
O3B C13B C12B 109.1(3) . . ?
C14B C13B C16B 101.5(3) . . ?
C12B C13B C14B 109.5(3) . . ?
C12B C13B C16B 115.2(3) . . ?
C19A C4A C5A 114.6(3) . . ?
C19A C4A C18A 105.5(3) . . ?
C18A C4A C5A 110.3(3) . . ?
C3A C4A C5A 108.4(3) . . ?
C3A C4A C19A 109.8(3) . . ?
C3A C4A C18A 108.1(3) . . ?
C5A C10A C9A 108.4(3) . . ?
C20A C10A C5A 112.2(3) . . ?
C20A C10A C9A 112.8(3) . . ?
C1A C10A C5A 107.8(3) . . ?
C1A C10A C20A 108.7(3) . . ?
C1A C10A C9A 106.6(3) . . ?
C8A C9A C10A 116.9(3) . . ?
C8A C9A H9A 104.2 . . ?
C11A C9A C8A 110.2(3) . . ?
C11A C9A C10A 115.3(3) . . ?
C11A C9A H9A 104.2 . . ?
C10A C9A H9A 104.2 . . ?
H11A C11B H11B 107.5 . . ?
C9B C11B H11A 108.4 . . ?
C9B C11B H11B 108.4 . . ?
C12B C11B H11A 108.4 . . ?
C12B C11B H11B 108.4 . . ?
C12B C11B C9B 115.5(3) . . ?
C20B C10B C5B 111.4(3) . . ?
C20B C10B C1B 108.7(3) . . ?
C20B C10B C9B 114.2(3) . . ?
C5B C10B C9B 106.4(2) . . ?
C1B C10B C5B 108.1(3) . . ?
C1B C10B C9B 107.8(3) . . ?
C4B C5B C10B 115.3(3) . . ?
C4B C5B H5B 104.0 . . ?
C10B C5B H5B 104.0 . . ?
C6B C5B C4B 116.5(3) . . ?
C6B C5B C10B 111.2(3) . . ?
C6B C5B H5B 104.0 . . ?
C10B C1B H1BA 108.7 . . ?
C10B C1B H1BB 108.7 . . ?
H1BA C1B H1BB 107.6 . . ?
C2B C1B C10B 114.2(3) . . ?
C2B C1B H1BA 108.7 . . ?
C2B C1B H1BB 108.7 . . ?
C8A C7A H7AA 108.9 . . ?
C8A C7A H7AB 108.9 . . ?
C8A C7A C6A 113.5(3) . . ?
H7AA C7A H7AB 107.7 . . ?
C6A C7A H7AA 108.9 . . ?
C6A C7A H7AB 108.9 . . ?
C4B C18B H18A 109.5 . . ?
C4B C18B H18B 109.5 . . ?
C4B C18B H18C 109.5 . . ?
H18A C18B H18B 109.5 . . ?
H18A C18B H18C 109.5 . . ?
H18B C18B H18C 109.5 . . ?
C8B C9B C10B 117.1(3) . . ?
C8B C9B H9B 104.2 . . ?
C11B C9B C8B 109.8(3) . . ?
C11B C9B C10B 115.7(3) . . ?
C11B C9B H9B 104.2 . . ?
C10B C9B H9B 104.2 . . ?
C4A C18A H18D 109.5 . . ?
C4A C18A H18E 109.5 . . ?
C4A C18A H18F 109.5 . . ?
H18D C18A H18E 109.5 . . ?
H18D C18A H18F 109.5 . . ?
H18E C18A H18F 109.5 . . ?
C15B C16B H16B 106.6 . . ?
C13B C16B C15B 102.8(3) . . ?
C13B C16B H16B 106.6 . . ?
C17B C16B C15B 116.3(3) . . ?
C17B C16B C13B 117.1(3) . . ?
C17B C16B H16B 106.6 . . ?
C7B C6B C5B 110.8(3) . . ?
C7B C6B H6BA 109.5 . . ?
C7B C6B H6BB 109.5 . . ?
C5B C6B H6BA 109.5 . . ?
C5B C6B H6BB 109.5 . . ?
H6BA C6B H6BB 108.1 . . ?
C5A C6A H6AA 109.8 . . ?
C5A C6A H6AB 109.8 . . ?
C7A C6A C5A 109.3(3) . . ?
C7A C6A H6AA 109.8 . . ?
C7A C6A H6AB 109.8 . . ?
H6AA C6A H6AB 108.3 . . ?
C13A C12A C11A 112.7(3) . . ?
C13A C12A H12C 109.1 . . ?
C13A C12A H12D 109.1 . . ?
C11A C12A H12C 109.1 . . ?
C11A C12A H12D 109.1 . . ?
H12C C12A H12D 107.8 . . ?
C10A C1A H1AA 108.9 . . ?
C10A C1A H1AB 108.9 . . ?
H1AA C1A H1AB 107.7 . . ?
C2A C1A C10A 113.5(3) . . ?
C2A C1A H1AA 108.9 . . ?
C2A C1A H1AB 108.9 . . ?
C8A C15A H15C 110.2 . . ?
C8A C15A H15D 110.2 . . ?
C16A C15A C8A 107.8(3) . . ?
C16A C15A H15C 110.2 . . ?
C16A C15A H15D 110.2 . . ?
H15C C15A H15D 108.5 . . ?
C16A C17A H17D 109.5 . . ?
C16A C17A H17E 109.5 . . ?
C16A C17A H17F 109.5 . . ?
H17D C17A H17E 109.5 . . ?
H17D C17A H17F 109.5 . . ?
H17E C17A H17F 109.5 . . ?
C4B C3B H3BA 108.8 . . ?
C4B C3B H3BB 108.8 . . ?
H3BA C3B H3BB 107.7 . . ?
C2B C3B C4B 113.8(3) . . ?
C2B C3B H3BA 108.8 . . ?
C2B C3B H3BB 108.8 . . ?
C13B C12B C11B 113.3(3) . . ?
C13B C12B H12A 108.9 . . ?
C13B C12B H12B 108.9 . . ?
C11B C12B H12A 108.9 . . ?
C11B C12B H12B 108.9 . . ?
H12A C12B H12B 107.7 . . ?
C1A C2A H2AA 109.2 . . ?
C1A C2A H2AB 109.2 . . ?
H2AA C2A H2AB 107.9 . . ?
C3A C2A C1A 112.1(3) . . ?
C3A C2A H2AA 109.2 . . ?
C3A C2A H2AB 109.2 . . ?
C4A C3A H3AA 108.7 . . ?
C4A C3A H3AB 108.7 . . ?
C2A C3A C4A 114.3(3) . . ?
C2A C3A H3AA 108.7 . . ?
C2A C3A H3AB 108.7 . . ?
H3AA C3A H3AB 107.6 . . ?
C1B C2B H2BA 109.4 . . ?
C1B C2B H2BB 109.4 . . ?
C3B C2B C1B 111.1(3) . . ?
C3B C2B H2BA 109.4 . . ?
C3B C2B H2BB 109.4 . . ?
H2BA C2B H2BB 108.0 . . ?
C16B C17B H17A 109.5 . . ?
C16B C17B H17B 109.5 . . ?
C16B C17B H17C 109.5 . . ?
H17A C17B H17B 109.5 . . ?
H17A C17B H17C 109.5 . . ?
H17B C17B H17C 109.5 . . ?

loop_
_geom_bond_atom_site_label_1
_geom_bond_atom_site_label_2
_geom_bond_distance
_geom_bond_site_symmetry_2
_geom_bond_publ_flag
O1B C19B 1.319(4) . ?
O1B H1B 0.89(5) . ?
O2A C19A 1.212(4) . ?
O3B C13B 1.448(4) . ?
O3B H3B 0.82(5) . ?
O1A C19A 1.320(4) . ?
O1A H1A 0.91(6) . ?
O2B C19B 1.211(4) . ?
O3A C13A 1.445(4) . ?
O3A H3A 0.88(5) . ?
C20B H20A 0.9800 . ?
C20B H20B 0.9800 . ?
C20B H20C 0.9800 . ?
C20B C10B 1.536(4) . ?
C8A C14A 1.537(4) . ?
C8A C9A 1.557(4) . ?
C8A C7A 1.517(5) . ?
C8A C15A 1.559(5) . ?
C14A H14C 0.9900 . ?
C14A H14D 0.9900 . ?
C14A C13A 1.515(5) . ?
C19B C4B 1.536(4) . ?
C5A H5A 1.0000 . ?
C5A C4A 1.563(5) . ?
C5A C10A 1.551(5) . ?
C5A C6A 1.534(4) . ?
C14B H14A 0.9900 . ?
C14B H14B 0.9900 . ?
C14B C8B 1.545(4) . ?
C14B C13B 1.521(5) . ?
C8B C15B 1.558(5) . ?
C8B C7B 1.526(5) . ?
C8B C9B 1.550(5) . ?
C19A C4A 1.535(4) . ?
C20A H20D 0.9800 . ?
C20A H20E 0.9800 . ?
C20A H20F 0.9800 . ?
C20A C10A 1.550(4) . ?
C16A H16A 1.0000 . ?
C16A C13A 1.551(4) . ?
C16A C15A 1.545(5) . ?
C16A C17A 1.521(5) . ?
C4B C5B 1.556(5) . ?
C4B C18B 1.545(5) . ?
C4B C3B 1.538(5) . ?
C15B H15A 0.9900 . ?
C15B H15B 0.9900 . ?
C15B C16B 1.549(5) . ?
C13A C12A 1.518(5) . ?
C11A H11C 0.9900 . ?
C11A H11D 0.9900 . ?
C11A C9A 1.546(5) . ?
C11A C12A 1.541(5) . ?
C7B H7BA 0.9900 . ?
C7B H7BB 0.9900 . ?
C7B C6B 1.521(5) . ?
C13B C16B 1.545(5) . ?
C13B C12B 1.516(5) . ?
C4A C18A 1.551(5) . ?
C4A C3A 1.534(5) . ?
C10A C9A 1.564(5) . ?
C10A C1A 1.546(5) . ?
C9A H9A 1.0000 . ?
C11B H11A 0.9900 . ?
C11B H11B 0.9900 . ?
C11B C9B 1.546(5) . ?
C11B C12B 1.539(5) . ?
C10B C5B 1.565(4) . ?
C10B C1B 1.545(5) . ?
C10B C9B 1.569(5) . ?
C5B H5B 1.0000 . ?
C5B C6B 1.531(4) . ?
C1B H1BA 0.9900 . ?
C1B H1BB 0.9900 . ?
C1B C2B 1.523(5) . ?
C7A H7AA 0.9900 . ?
C7A H7AB 0.9900 . ?
C7A C6A 1.532(5) . ?
C18B H18A 0.9800 . ?
C18B H18B 0.9800 . ?
C18B H18C 0.9800 . ?
C9B H9B 1.0000 . ?
C18A H18D 0.9800 . ?
C18A H18E 0.9800 . ?
C18A H18F 0.9800 . ?
C16B H16B 1.0000 . ?
C16B C17B 1.510(5) . ?
C6B H6BA 0.9900 . ?
C6B H6BB 0.9900 . ?
C6A H6AA 0.9900 . ?
C6A H6AB 0.9900 . ?
C12A H12C 0.9900 . ?
C12A H12D 0.9900 . ?
C1A H1AA 0.9900 . ?
C1A H1AB 0.9900 . ?
C1A C2A 1.523(5) . ?
C15A H15C 0.9900 . ?
C15A H15D 0.9900 . ?
C17A H17D 0.9800 . ?
C17A H17E 0.9800 . ?
C17A H17F 0.9800 . ?
C3B H3BA 0.9900 . ?
C3B H3BB 0.9900 . ?
C3B C2B 1.516(5) . ?
C12B H12A 0.9900 . ?
C12B H12B 0.9900 . ?
C2A H2AA 0.9900 . ?
C2A H2AB 0.9900 . ?
C2A C3A 1.508(6) . ?
C3A H3AA 0.9900 . ?
C3A H3AB 0.9900 . ?
C2B H2BA 0.9900 . ?
C2B H2BB 0.9900 . ?
C17B H17A 0.9800 . ?
C17B H17B 0.9800 . ?
C17B H17C 0.9800 . ?

loop_
_geom_torsion_atom_site_label_1
_geom_torsion_atom_site_label_2
_geom_torsion_atom_site_label_3
_geom_torsion_atom_site_label_4
_geom_torsion
_geom_torsion_site_symmetry_1
_geom_torsion_site_symmetry_2
_geom_torsion_site_symmetry_3
_geom_torsion_site_symmetry_4
_geom_torsion_publ_flag
O1B C19B C4B C5B 55.6(4) . . . . ?
O1B C19B C4B C18B -65.3(4) . . . . ?
O1B C19B C4B C3B 179.0(3) . . . . ?
O2A C19A C4A C5A -122.7(4) . . . . ?
O2A C19A C4A C18A 115.7(4) . . . . ?
O2A C19A C4A C3A -0.5(5) . . . . ?
O3B C13B C16B C15B -154.1(3) . . . . ?
O3B C13B C16B C17B 77.0(4) . . . . ?
O3B C13B C12B C11B 177.8(3) . . . . ?
O1A C19A C4A C5A 61.3(4) . . . . ?
O1A C19A C4A C18A -60.2(4) . . . . ?
O1A C19A C4A C3A -176.4(3) . . . . ?
O2B C19B C4B C5B -128.7(3) . . . . ?
O2B C19B C4B C18B 110.4(4) . . . . ?
O2B C19B C4B C3B -5.3(5) . . . . ?
O3A C13A C12A C11A -178.8(3) . . . . ?
C20B C10B C5B C4B -67.3(3) . . . . ?
C20B C10B C5B C6B 68.3(3) . . . . ?
C20B C10B C1B C2B 68.6(4) . . . . ?
C20B C10B C9B C8B -70.8(4) . . . . ?
C20B C10B C9B C11B 61.0(4) . . . . ?
C8A C14A C13A O3A 170.7(3) . . . . ?
C8A C14A C13A C16A 49.4(3) . . . . ?
C8A C14A C13A C12A -71.3(3) . . . . ?
C8A C7A C6A C5A -59.8(4) . . . . ?
C14A C8A C9A C11A -52.8(3) . . . . ?
C14A C8A C9A C10A 81.5(4) . . . . ?
C14A C8A C7A C6A -75.5(3) . . . . ?
C14A C8A C15A C16A 23.0(3) . . . . ?
C14A C13A C12A C11A 57.9(4) . . . . ?
C19B C4B C5B C10B 71.1(4) . . . . ?
C19B C4B C5B C6B -62.0(4) . . . . ?
C19B C4B C3B C2B -74.0(4) . . . . ?
C5A C4A C3A C2A 51.7(4) . . . . ?
C5A C10A C9A C8A 48.4(4) . . . . ?
C5A C10A C9A C11A -179.6(2) . . . . ?
C5A C10A C1A C2A -53.4(4) . . . . ?
C14B C8B C15B C16B 21.5(3) . . . . ?
C14B C8B C7B C6B -76.8(4) . . . . ?
C14B C8B C9B C11B -55.9(3) . . . . ?
C14B C8B C9B C10B 78.6(3) . . . . ?
C14B C13B C16B C15B -37.1(3) . . . . ?
C14B C13B C16B C17B -166.0(3) . . . . ?
C14B C13B C12B C11B 57.3(4) . . . . ?
C8B C14B C13B O3B 169.4(3) . . . . ?
C8B C14B C13B C16B 51.7(3) . . . . ?
C8B C14B C13B C12B -70.6(3) . . . . ?
C8B C15B C16B C13B 9.3(3) . . . . ?
C8B C15B C16B C17B 138.6(3) . . . . ?
C8B C7B C6B C5B -57.1(4) . . . . ?
C19A C4A C3A C2A -74.2(4) . . . . ?
C20A C10A C9A C8A -76.5(4) . . . . ?
C20A C10A C9A C11A 55.5(4) . . . . ?
C20A C10A C1A C2A 68.4(4) . . . . ?
C16A C13A C12A C11A -55.2(4) . . . . ?
C4B C5B C6B C7B -163.8(3) . . . . ?
C4B C3B C2B C1B -55.6(4) . . . . ?
C15B C8B C7B C6B 170.4(3) . . . . ?
C15B C8B C9B C11B 54.8(3) . . . . ?
C15B C8B C9B C10B -170.7(3) . . . . ?
C13A C16A C15A C8A 6.0(3) . . . . ?
C7B C8B C15B C16B 142.6(3) . . . . ?
C7B C8B C9B C11B 176.5(3) . . . . ?
C7B C8B C9B C10B -49.0(4) . . . . ?
C13B C14B C8B C15B -44.6(3) . . . . ?
C13B C14B C8B C7B -163.1(3) . . . . ?
C13B C14B C8B C9B 71.7(3) . . . . ?
C4A C5A C10A C20A -65.4(4) . . . . ?
C4A C5A C10A C9A 169.3(3) . . . . ?
C4A C5A C10A C1A 54.3(3) . . . . ?
C4A C5A C6A C7A -163.3(3) . . . . ?
C10A C5A C4A C19A 69.5(4) . . . . ?
C10A C5A C4A C18A -171.6(3) . . . . ?
C10A C5A C4A C3A -53.5(3) . . . . ?
C10A C5A C6A C7A 61.5(3) . . . . ?
C10A C1A C2A C3A 54.6(4) . . . . ?
C9A C8A C14A C13A 70.1(3) . . . . ?
C9A C8A C7A C6A 51.1(4) . . . . ?
C9A C8A C15A C16A -93.9(3) . . . . ?
C9A C11A C12A C13A -39.5(4) . . . . ?
C9A C10A C1A C2A -169.6(3) . . . . ?
C10B C5B C6B C7B 61.3(3) . . . . ?
C10B C1B C2B C3B 55.5(4) . . . . ?
C5B C4B C3B C2B 53.4(4) . . . . ?
C5B C10B C1B C2B -52.5(4) . . . . ?
C5B C10B C9B C8B 52.6(3) . . . . ?
C5B C10B C9B C11B -175.6(3) . . . . ?
C1B C10B C5B C4B 52.1(3) . . . . ?
C1B C10B C5B C6B -172.4(3) . . . . ?
C1B C10B C9B C8B 168.3(3) . . . . ?
C1B C10B C9B C11B -59.9(3) . . . . ?
C7A C8A C14A C13A -164.1(3) . . . . ?
C7A C8A C9A C11A 179.1(2) . . . . ?
C7A C8A C9A C10A -46.6(4) . . . . ?
C7A C8A C15A C16A 144.7(3) . . . . ?
C18B C4B C5B C10B -170.0(3) . . . . ?
C18B C4B C5B C6B 57.0(3) . . . . ?
C18B C4B C3B C2B 171.6(3) . . . . ?
C9B C8B C15B C16B -96.2(3) . . . . ?
C9B C8B C7B C6B 49.2(4) . . . . ?
C9B C11B C12B C13B -39.3(4) . . . . ?
C9B C10B C5B C4B 167.6(2) . . . . ?
C9B C10B C5B C6B -56.8(3) . . . . ?
C9B C10B C1B C2B -167.2(3) . . . . ?
C18A C4A C3A C2A 171.2(3) . . . . ?
C16B C13B C12B C11B -56.4(4) . . . . ?
C6A C5A C4A C19A -64.2(4) . . . . ?
C6A C5A C4A C18A 54.7(4) . . . . ?
C6A C5A C4A C3A 172.9(3) . . . . ?
C6A C5A C10A C20A 70.4(3) . . . . ?
C6A C5A C10A C9A -54.9(3) . . . . ?
C6A C5A C10A C1A -170.0(3) . . . . ?
C12A C11A C9A C8A 36.2(4) . . . . ?
C12A C11A C9A C10A -98.9(3) . . . . ?
C1A C10A C9A C8A 164.2(3) . . . . ?
C1A C10A C9A C11A -63.8(4) . . . . ?
C1A C2A C3A C4A -53.7(4) . . . . ?
C15A C8A C14A C13A -44.3(3) . . . . ?
C15A C8A C9A C11A 56.6(3) . . . . ?
C15A C8A C9A C10A -169.1(3) . . . . ?
C15A C8A C7A C6A 171.4(3) . . . . ?
C15A C16A C13A O3A -156.1(3) . . . . ?
C15A C16A C13A C14A -33.4(3) . . . . ?
C15A C16A C13A C12A 83.9(3) . . . . ?
C17A C16A C13A O3A 76.1(4) . . . . ?
C17A C16A C13A C14A -161.2(3) . . . . ?
C17A C16A C13A C12A -43.8(4) . . . . ?
C17A C16A C15A C8A 134.0(3) . . . . ?
C3B C4B C5B C10B -52.7(3) . . . . ?
C3B C4B C5B C6B 174.2(3) . . . . ?
C12B C13B C16B C15B 81.1(3) . . . . ?
C12B C13B C16B C17B -47.7(4) . . . . ?
C12B C11B C9B C8B 37.6(4) . . . . ?
C12B C11B C9B C10B -97.6(3) . . . . ?
